data_7715491
loop_
_publ_author_name
'Dune&#x15f;, Gabriel'
'Chapple, Peter M.'
'Kahlal, Samia'
'Roisnel, Thierry'
'Carpentier, Jean-Fran&#xe7;ois'
'Saillard, Jean-Yves'
'Sarazin, Yann'

_publ_section_title
;
 Barium phosphidoboranes and related calcium complexes.
;
_journal_issue 16
_journal_name_full 'Dalton transactions (Cambridge, England : 2003)'
_journal_page_first 6892
_journal_page_last 6905
_journal_paper_doi 10.1039/d4dt00487f
_journal_volume 53
_journal_year 2024
_chemical_compound_source 'synthesis as described'
_chemical_formula_moiety 'C84 H84 B Ba F15 N3 O2 P [+ C6 H14]'
_chemical_formula_sum 'C90 H98 B Ba F15 N3 O2 P'
_chemical_formula_weight 1717.87
_space_group_crystal_system triclinic
_space_group_IT_number 2
_space_group_name_Hall '-P 1'
_space_group_name_H-M_alt 'P -1'
_atom_sites_solution_hydrogens geom
_atom_sites_solution_primary dual
_audit_update_record
;
2024-03-18 deposited with the CCDC.	2024-03-21 downloaded from the CCDC.
;
_cell_angle_alpha 80.945(4)
_cell_angle_beta 67.840(4)
_cell_angle_gamma 88.782(4)
_cell_formula_units_Z 2
_cell_length_a 15.537(2)
_cell_length_b 16.193(2)
_cell_length_c 18.240(2)
_cell_measurement_reflns_used 9884
_cell_measurement_temperature 150(2)
_cell_measurement_theta_max 27.2938
_cell_measurement_theta_min 2.1931
_cell_measurement_wavelength 0.710730
_cell_volume 4193.4(9)
_computing_cell_refinement 'APEX3 (Bruker, 2015)'
_computing_data_collection 'Bruker APEX3 (Bruker, 2015)'
_computing_data_reduction 'SAINT (Bruker, 2014)'
_computing_molecular_graphics
;
   'SXGRAPH (L. Farrugia, 1999), Mercury (CSD, 2020)'
;
_computing_publication_material 'CRYSCALC (T. Roisnel, local program, 2024)'
_computing_structure_refinement 'SHELXL-2019_2 (Sheldrick, 2019)'
_computing_structure_solution 'SHELXT 2018_2 (Sheldrick, 2018)'
_diffrn_ambient_temperature 150(2)
_diffrn_detector 'CCD plate'
_diffrn_detector_area_resol_mean 7.39
_diffrn_measured_fraction_theta_full 0.996
_diffrn_measured_fraction_theta_max 0.984
_diffrn_measurement_device_type 'APEXII Bruker-AXS'
_diffrn_measurement_method 'CCD rotation images, thin slices'
_diffrn_orient_matrix_UB_11 -0.0676498
_diffrn_orient_matrix_UB_12 0.0107477
_diffrn_orient_matrix_UB_13 0.0254178
_diffrn_orient_matrix_UB_21 -0.0078564
_diffrn_orient_matrix_UB_22 -0.0495160
_diffrn_orient_matrix_UB_23 0.0426885
_diffrn_orient_matrix_UB_31 0.0141360
_diffrn_orient_matrix_UB_32 0.0367457
_diffrn_orient_matrix_UB_33 0.0336083
_diffrn_radiation_monochromator graphite
_diffrn_radiation_probe x-ray
_diffrn_radiation_source 'fine-focus sealed tube'
_diffrn_radiation_type MoK\a
_diffrn_radiation_wavelength 0.71073
_diffrn_reflns_av_R_equivalents 0.0593
_diffrn_reflns_av_unetI/netI 0.0672
_diffrn_reflns_limit_h_max 19
_diffrn_reflns_limit_h_min -20
_diffrn_reflns_limit_k_max 18
_diffrn_reflns_limit_k_min -21
_diffrn_reflns_limit_l_max 19
_diffrn_reflns_limit_l_min -23
_diffrn_reflns_number 59379
_diffrn_reflns_theta_full 25.242
_diffrn_reflns_theta_max 27.625
_diffrn_reflns_theta_min 1.866
_diffrn_source_current 1.0
_diffrn_source_power 50.0
_diffrn_source_voltage 50.0
_exptl_absorpt_coefficient_mu 0.575
_exptl_absorpt_correction_T_max 0.918
_exptl_absorpt_correction_T_min 0.805
_exptl_absorpt_correction_type multi-scan
_exptl_absorpt_process_details
;
  [Sheldrick, G.M. (2014). SADABS Bruker AXS Inc., Madison, Wisconsin, USA]
;
_exptl_crystal_colour yellow
_exptl_crystal_density_diffrn 1.361
_exptl_crystal_description prism
_exptl_crystal_F_000 1772
_exptl_crystal_size_max 0.300
_exptl_crystal_size_mid 0.180
_exptl_crystal_size_min 0.150
_refine_diff_density_max 1.420
_refine_diff_density_min -1.484
_refine_diff_density_rms 0.095
_refine_ls_extinction_method none
_refine_ls_goodness_of_fit_ref 1.011
_refine_ls_hydrogen_treatment constr
_refine_ls_matrix_type full
_refine_ls_number_parameters 1008
_refine_ls_number_reflns 19189
_refine_ls_number_restraints 53
_refine_ls_restrained_S_all 1.015
_refine_ls_R_factor_all 0.0683
_refine_ls_R_factor_gt 0.0479
_refine_ls_shift/su_max 0.006
_refine_ls_shift/su_mean 0.000
_refine_ls_structure_factor_coef Fsqd
_refine_ls_weighting_details 'w=1/[\s^2^(Fo^2^)+(0.0745P)^2^+1.6242P] where P=(Fo^2^+2Fc^2^)/3'
_refine_ls_weighting_scheme calc
_refine_ls_wR_factor_gt 0.1207
_refine_ls_wR_factor_ref 0.1354
_reflns_number_gt 14909
_reflns_number_total 19189
_reflns_threshold_expression >2sigma(I)
_cod_data_source_file d4dt00487f2.cif
_cod_data_source_block 6
_cod_depositor_comments 'Adding full bibliography for 7715491--7715494.cif.'
_cod_database_code 7715491

loop_
_space_group_symop_operation_xyz
'x, y, z'
'-x, -y, -z'

loop_
_atom_site_label
_atom_site_type_symbol
_atom_site_fract_x
_atom_site_fract_y
_atom_site_fract_z
_atom_site_U_iso_or_equiv
_atom_site_adp_type
_atom_site_occupancy
_atom_site_site_symmetry_order
_atom_site_calc_flag
_atom_site_refinement_flags_posn
_atom_site_refinement_flags_adp
_atom_site_refinement_flags_occupancy
_atom_site_disorder_assembly
_atom_site_disorder_group
Ba1 Ba 0.85990(2) 0.63305(2) 0.75577(2) 0.02286(6) Uani 1 1 d . . . . .
P1 P 0.34451(6) 0.75092(6) 0.79811(5) 0.03230(19) Uani 1 1 d . . . . .
O1A O 1.00429(17) 0.55897(15) 0.79430(16) 0.0414(6) Uani 0.347(12) 1 d . . P A 1
C2A C 1.0098(3) 0.4765(3) 0.8349(3) 0.0578(12) Uani 0.347(12) 1 d . . P A 1
H2A1 H 1.041520 0.438893 0.795768 0.069 Uiso 0.347(12) 1 calc R U P A 1
H2A2 H 0.946897 0.452052 0.869282 0.069 Uiso 0.347(12) 1 calc R U P A 1
C3A C 1.0642(9) 0.4889(8) 0.8839(8) 0.051(4) Uani 0.347(12) 1 d . U P A 1
H3A1 H 1.096412 0.437570 0.894063 0.062 Uiso 0.347(12) 1 calc R U P A 1
H3A2 H 1.023762 0.504793 0.935826 0.062 Uiso 0.347(12) 1 calc R U P A 1
C4A C 1.1330(3) 0.5591(3) 0.8329(3) 0.0525(10) Uani 0.347(12) 1 d . . P A 1
H4A1 H 1.144734 0.596035 0.866837 0.063 Uiso 0.347(12) 1 calc R U P A 1
H4A2 H 1.192781 0.536696 0.800707 0.063 Uiso 0.347(12) 1 calc R U P A 1
C5A C 1.0893(2) 0.6060(2) 0.7796(2) 0.0395(8) Uani 0.347(12) 1 d . . P A 1
H5A1 H 1.075126 0.663215 0.792315 0.047 Uiso 0.347(12) 1 calc R U P A 1
H5A2 H 1.131594 0.610390 0.722607 0.047 Uiso 0.347(12) 1 calc R U P A 1
O1B O 1.00429(17) 0.55897(15) 0.79430(16) 0.0414(6) Uani 0.653(12) 1 d . . P A 2
C2B C 1.0098(3) 0.4765(3) 0.8349(3) 0.0578(12) Uani 0.653(12) 1 d . . P A 2
H2B1 H 0.997810 0.433421 0.806453 0.069 Uiso 0.653(12) 1 calc R U P A 2
H2B2 H 0.963080 0.467883 0.890498 0.069 Uiso 0.653(12) 1 calc R U P A 2
C3B C 1.1055(5) 0.4704(4) 0.8349(4) 0.049(2) Uani 0.653(12) 1 d . U P A 2
H3B1 H 1.147977 0.447957 0.787279 0.059 Uiso 0.653(12) 1 calc R U P A 2
H3B2 H 1.105521 0.434068 0.883963 0.059 Uiso 0.653(12) 1 calc R U P A 2
C4B C 1.1330(3) 0.5591(3) 0.8329(3) 0.0525(10) Uani 0.653(12) 1 d . . P A 2
H4B1 H 1.107815 0.575025 0.887059 0.063 Uiso 0.653(12) 1 calc R U P A 2
H4B2 H 1.201473 0.568424 0.809831 0.063 Uiso 0.653(12) 1 calc R U P A 2
C5B C 1.0893(2) 0.6060(2) 0.7796(2) 0.0395(8) Uani 0.653(12) 1 d . . P A 2
H5B1 H 1.075126 0.663215 0.792315 0.047 Uiso 0.653(12) 1 calc R U P A 2
H5B2 H 1.131594 0.610390 0.722607 0.047 Uiso 0.653(12) 1 calc R U P A 2
N11 N 0.98692(16) 0.68733(15) 0.59959(15) 0.0236(5) Uani 1 1 d . . . . .
C12 C 1.0844(2) 0.69214(19) 0.58773(18) 0.0259(6) Uani 1 1 d . . . . .
C13 C 1.1366(2) 0.6220(2) 0.56698(19) 0.0287(7) Uani 1 1 d . . . . .
C14 C 1.2305(2) 0.6252(2) 0.5541(2) 0.0392(8) Uani 1 1 d . . . . .
H14 H 1.267215 0.578622 0.538499 0.047 Uiso 1 1 calc R U . . .
C15 C 1.2709(3) 0.6955(3) 0.5639(3) 0.0500(10) Uani 1 1 d . . . . .
H15 H 1.335236 0.697056 0.554954 0.060 Uiso 1 1 calc R U . . .
C16 C 1.2189(2) 0.7630(2) 0.5863(2) 0.0438(9) Uani 1 1 d . . . . .
H16 H 1.247577 0.810563 0.593567 0.053 Uiso 1 1 calc R U . . .
C17 C 1.1242(2) 0.7636(2) 0.5988(2) 0.0308(7) Uani 1 1 d . . . . .
C18 C 1.0948(2) 0.5441(2) 0.5543(2) 0.0307(7) Uani 1 1 d . . . . .
H18 H 1.025792 0.543641 0.583038 0.037 Uiso 1 1 calc R U . . .
C19 C 1.1304(3) 0.4631(2) 0.5875(3) 0.0519(10) Uani 1 1 d . . . . .
H19A H 1.197689 0.461371 0.558679 0.078 Uiso 1 1 calc R U . . .
H19B H 1.099350 0.414695 0.580384 0.078 Uiso 1 1 calc R U . . .
H19C H 1.116698 0.461743 0.644763 0.078 Uiso 1 1 calc R U . . .
C20 C 1.1160(3) 0.5467(3) 0.4649(2) 0.0448(9) Uani 1 1 d . . . . .
H20A H 1.085128 0.593884 0.445878 0.067 Uiso 1 1 calc R U . . .
H20B H 1.093163 0.494368 0.456741 0.067 Uiso 1 1 calc R U . . .
H20C H 1.183357 0.553698 0.434903 0.067 Uiso 1 1 calc R U . . .
C21 C 1.0710(2) 0.8413(2) 0.6205(2) 0.0333(7) Uani 1 1 d . . . . .
H21 H 1.004490 0.829252 0.629713 0.040 Uiso 1 1 calc R U . . .
C22 C 1.0741(3) 0.8652(2) 0.6978(2) 0.0417(9) Uani 1 1 d . . . . .
H22A H 1.049800 0.817937 0.741667 0.063 Uiso 1 1 calc R U . . .
H22B H 1.035917 0.913708 0.711489 0.063 Uiso 1 1 calc R U . . .
H22C H 1.138464 0.879268 0.689519 0.063 Uiso 1 1 calc R U . . .
C23 C 1.1083(3) 0.9146(2) 0.5513(2) 0.0471(9) Uani 1 1 d . . . . .
H23A H 1.172915 0.928672 0.542200 0.071 Uiso 1 1 calc R U . . .
H23B H 1.070347 0.963207 0.564864 0.071 Uiso 1 1 calc R U . . .
H23C H 1.105461 0.898765 0.502515 0.071 Uiso 1 1 calc R U . . .
C24 C 0.9660(2) 0.72558(18) 0.54149(18) 0.0240(6) Uani 1 1 d . . . . .
H24 H 1.014407 0.759157 0.499331 0.029 Uiso 1 1 calc R U . . .
C25 C 0.8769(2) 0.72335(18) 0.53295(17) 0.0230(6) Uani 1 1 d . . . . .
C26 C 0.8728(2) 0.77420(18) 0.46442(18) 0.0248(6) Uani 1 1 d . . . . .
H26 H 0.924096 0.812068 0.433314 0.030 Uiso 1 1 calc R U . . .
C27 C 0.7986(2) 0.77295(19) 0.43882(18) 0.0271(6) Uani 1 1 d . . . . .
C28 C 0.7255(2) 0.71570(19) 0.48432(18) 0.0267(6) Uani 1 1 d . . . . .
H28 H 0.674864 0.711119 0.467813 0.032 Uiso 1 1 calc R U . . .
C29 C 0.7249(2) 0.66533(18) 0.55310(17) 0.0230(6) Uani 1 1 d . . . . .
C30 C 0.79921(19) 0.66907(17) 0.58068(16) 0.0202(6) Uani 1 1 d . . . . .
N31 N 0.78377(16) 0.61418(14) 0.65080(14) 0.0209(5) Uani 1 1 d . . . . .
C32 C 0.7976(2) 0.8306(2) 0.3642(2) 0.0399(8) Uani 1 1 d . . . . .
C33A C 0.8858(4) 0.8873(4) 0.3216(4) 0.0405(15) Uani 0.628(7) 1 d . U P B 1
H33A H 0.940525 0.852820 0.308530 0.061 Uiso 0.628(7) 1 calc R U P B 1
H33B H 0.883741 0.919527 0.272146 0.061 Uiso 0.628(7) 1 calc R U P B 1
H33C H 0.889436 0.925694 0.356921 0.061 Uiso 0.628(7) 1 calc R U P B 1
C34A C 0.8028(6) 0.7676(5) 0.3037(5) 0.066(2) Uani 0.628(7) 1 d . U P B 1
H34A H 0.859926 0.736485 0.293077 0.099 Uiso 0.628(7) 1 calc R U P B 1
H34B H 0.748746 0.728206 0.327651 0.099 Uiso 0.628(7) 1 calc R U P B 1
H34C H 0.802882 0.799262 0.253265 0.099 Uiso 0.628(7) 1 calc R U P B 1
C35A C 0.7140(6) 0.8811(6) 0.3846(6) 0.083(3) Uani 0.628(7) 1 d . U P B 1
H35A H 0.714500 0.917599 0.336187 0.125 Uiso 0.628(7) 1 calc R U P B 1
H35B H 0.658185 0.843780 0.406732 0.125 Uiso 0.628(7) 1 calc R U P B 1
H35C H 0.713691 0.915307 0.424480 0.125 Uiso 0.628(7) 1 calc R U P B 1
C33B C 0.8757(10) 0.8323(10) 0.2919(9) 0.082(5) Uani 0.372(7) 1 d . U P B 2
H33D H 0.866085 0.871517 0.249195 0.123 Uiso 0.372(7) 1 calc R U P B 2
H33E H 0.931427 0.850307 0.299099 0.123 Uiso 0.372(7) 1 calc R U P B 2
H33F H 0.883832 0.776148 0.277163 0.123 Uiso 0.372(7) 1 calc R U P B 2
C34B C 0.7061(7) 0.8275(7) 0.3498(7) 0.050(3) Uani 0.372(7) 1 d . U P B 2
H34D H 0.653156 0.826458 0.400791 0.074 Uiso 0.372(7) 1 calc R U P B 2
H34E H 0.704112 0.877158 0.312104 0.074 Uiso 0.372(7) 1 calc R U P B 2
H34F H 0.702951 0.777046 0.327380 0.074 Uiso 0.372(7) 1 calc R U P B 2
C35B C 0.7819(12) 0.9255(10) 0.3872(10) 0.090(5) Uani 0.372(7) 1 d . U P B 2
H35D H 0.727760 0.924375 0.437366 0.135 Uiso 0.372(7) 1 calc R U P B 2
H35E H 0.837262 0.945366 0.393848 0.135 Uiso 0.372(7) 1 calc R U P B 2
H35F H 0.771372 0.963231 0.344092 0.135 Uiso 0.372(7) 1 calc R U P B 2
C36 C 0.6614(2) 0.60015(18) 0.60901(17) 0.0230(6) Uani 1 1 d . . . . .
C37 C 0.5798(2) 0.56366(19) 0.61164(18) 0.0253(6) Uani 1 1 d . . . . .
H37 H 0.556093 0.583561 0.571436 0.030 Uiso 1 1 calc R U . . .
C38 C 0.5324(2) 0.49807(19) 0.67271(19) 0.0270(6) Uani 1 1 d . . . . .
C39 C 0.5700(2) 0.47165(18) 0.72992(19) 0.0258(6) Uani 1 1 d . . . . .
H39 H 0.538157 0.427256 0.771820 0.031 Uiso 1 1 calc R U . . .
C40 C 0.6524(2) 0.50644(18) 0.72989(17) 0.0222(6) Uani 1 1 d . . . . .
C41 C 0.70007(19) 0.57206(17) 0.66732(17) 0.0210(6) Uani 1 1 d . . . . .
C42 C 0.4457(2) 0.4526(2) 0.6728(2) 0.0351(8) Uani 1 1 d . . . . .
C43 C 0.4784(3) 0.3956(3) 0.6093(3) 0.0777(16) Uani 1 1 d . . . . .
H43A H 0.515585 0.351642 0.624662 0.117 Uiso 1 1 calc R U . . .
H43B H 0.516403 0.428557 0.557491 0.117 Uiso 1 1 calc R U . . .
H43C H 0.424302 0.370006 0.604990 0.117 Uiso 1 1 calc R U . . .
C44 C 0.3813(3) 0.5157(3) 0.6524(4) 0.0775(17) Uani 1 1 d . . . . .
H44A H 0.326774 0.486215 0.652635 0.116 Uiso 1 1 calc R U . . .
H44B H 0.414296 0.548332 0.599154 0.116 Uiso 1 1 calc R U . . .
H44C H 0.361240 0.553388 0.692376 0.116 Uiso 1 1 calc R U . . .
C45 C 0.3904(3) 0.4002(3) 0.7538(3) 0.0707(15) Uani 1 1 d . . . . .
H45A H 0.371315 0.436157 0.795252 0.106 Uiso 1 1 calc R U . . .
H45B H 0.429184 0.356300 0.766693 0.106 Uiso 1 1 calc R U . . .
H45C H 0.335085 0.374509 0.751563 0.106 Uiso 1 1 calc R U . . .
C46 C 0.6844(2) 0.46424(18) 0.79033(17) 0.0235(6) Uani 1 1 d . . . . .
H46 H 0.647877 0.416581 0.824106 0.028 Uiso 1 1 calc R U . . .
N47 N 0.75602(17) 0.48328(15) 0.80385(14) 0.0222(5) Uani 1 1 d . . . . .
C48 C 0.7792(2) 0.42050(18) 0.85774(18) 0.0242(6) Uani 1 1 d . . . . .
C49 C 0.7601(2) 0.4324(2) 0.93676(19) 0.0294(7) Uani 1 1 d . . . . .
C50 C 0.7837(2) 0.3686(2) 0.9864(2) 0.0370(8) Uani 1 1 d . . . . .
H50 H 0.770896 0.374520 1.040520 0.044 Uiso 1 1 calc R U . . .
C51 C 0.8251(3) 0.2975(2) 0.9588(2) 0.0402(8) Uani 1 1 d . . . . .
H51 H 0.840009 0.254923 0.993764 0.048 Uiso 1 1 calc R U . . .
C52 C 0.8447(2) 0.2885(2) 0.8805(2) 0.0373(8) Uani 1 1 d . . . . .
H52 H 0.873633 0.239474 0.861931 0.045 Uiso 1 1 calc R U . . .
C53 C 0.8233(2) 0.34941(19) 0.82781(19) 0.0287(7) Uani 1 1 d . . . . .
C54 C 0.7124(2) 0.5091(2) 0.9690(2) 0.0331(7) Uani 1 1 d . . . . .
H54 H 0.715414 0.551816 0.921984 0.040 Uiso 1 1 calc R U . . .
C55 C 0.6111(3) 0.4884(3) 1.0200(4) 0.0813(17) Uani 1 1 d . . . . .
H55A H 0.580487 0.467735 0.987855 0.122 Uiso 1 1 calc R U . . .
H55B H 0.581077 0.538785 1.039546 0.122 Uiso 1 1 calc R U . . .
H55C H 0.605842 0.445157 1.065766 0.122 Uiso 1 1 calc R U . . .
C56 C 0.7603(3) 0.5479(3) 1.0149(3) 0.0552(11) Uani 1 1 d . . . . .
H56A H 0.754097 0.509096 1.063813 0.083 Uiso 1 1 calc R U . . .
H56B H 0.731275 0.600411 1.029319 0.083 Uiso 1 1 calc R U . . .
H56C H 0.826310 0.559122 0.981302 0.083 Uiso 1 1 calc R U . . .
C57 C 0.8494(2) 0.3396(2) 0.7407(2) 0.0334(7) Uani 1 1 d . . . . .
H57 H 0.852978 0.396780 0.709162 0.040 Uiso 1 1 calc R U . . .
C58 C 0.9442(3) 0.3020(2) 0.7060(2) 0.0473(10) Uani 1 1 d . . . . .
H58A H 0.990844 0.334629 0.714732 0.071 Uiso 1 1 calc R U . . .
H58B H 0.961460 0.303012 0.648305 0.071 Uiso 1 1 calc R U . . .
H58C H 0.941317 0.243987 0.732566 0.071 Uiso 1 1 calc R U . . .
C59 C 0.7767(3) 0.2868(2) 0.7284(2) 0.0432(9) Uani 1 1 d . . . . .
H59A H 0.766743 0.232259 0.763127 0.065 Uiso 1 1 calc R U . . .
H59B H 0.798931 0.278527 0.672203 0.065 Uiso 1 1 calc R U . . .
H59C H 0.718027 0.315689 0.741888 0.065 Uiso 1 1 calc R U . . .
O61 O 0.72282(14) 0.72603(13) 0.85243(12) 0.0263(5) Uani 1 1 d . . . . .
B62 B 0.7249(2) 0.8033(2) 0.8867(2) 0.0255(7) Uani 1 1 d . . . . .
C63 C 0.7840(2) 0.88196(19) 0.81601(19) 0.0267(6) Uani 1 1 d . . . . .
C64 C 0.7974(2) 0.9591(2) 0.8362(2) 0.0325(7) Uani 1 1 d . . . . .
C65 C 0.8410(2) 1.0287(2) 0.7820(2) 0.0378(8) Uani 1 1 d . . . . .
C66 C 0.8730(2) 1.0252(2) 0.7010(2) 0.0407(9) Uani 1 1 d . . . . .
C67 C 0.8640(2) 0.9512(2) 0.6768(2) 0.0353(8) Uani 1 1 d . . . . .
C68 C 0.8234(2) 0.88173(19) 0.73378(19) 0.0287(7) Uani 1 1 d . . . . .
F69 F 0.76326(15) 0.96764(12) 0.91442(12) 0.0423(5) Uani 1 1 d . . . . .
F70 F 0.85130(16) 1.09993(12) 0.80716(15) 0.0575(6) Uani 1 1 d . . . . .
F71 F 0.91330(16) 1.09342(13) 0.64683(14) 0.0554(6) Uani 1 1 d . . . . .
F72 F 0.89487(15) 0.94573(14) 0.59814(12) 0.0468(5) Uani 1 1 d . . . . .
F73 F 0.82405(13) 0.81019(11) 0.70294(10) 0.0344(4) Uani 1 1 d . . . . .
C74 C 0.6158(2) 0.82705(19) 0.93740(18) 0.0270(7) Uani 1 1 d . . . . .
C75 C 0.5610(2) 0.7715(2) 1.0043(2) 0.0358(8) Uani 1 1 d . . . . .
C76 C 0.4706(3) 0.7833(2) 1.0519(2) 0.0457(10) Uani 1 1 d . . . . .
C77 C 0.4279(2) 0.8543(2) 1.0328(2) 0.0417(9) Uani 1 1 d . . . . .
C78 C 0.4775(2) 0.9110(2) 0.9665(2) 0.0356(8) Uani 1 1 d . . . . .
C79 C 0.5689(2) 0.8966(2) 0.92096(19) 0.0304(7) Uani 1 1 d . . . . .
F80 F 0.59823(15) 0.70096(12) 1.02787(12) 0.0462(5) Uani 1 1 d . . . . .
F81 F 0.42354(18) 0.72663(15) 1.11604(16) 0.0764(9) Uani 1 1 d . . . . .
F82 F 0.33970(15) 0.86735(16) 1.07774(16) 0.0677(8) Uani 1 1 d . . . . .
F83 F 0.43790(14) 0.98119(13) 0.94654(14) 0.0477(5) Uani 1 1 d . . . . .
F84 F 0.61085(14) 0.95615(12) 0.85635(12) 0.0411(5) Uani 1 1 d . . . . .
C85 C 0.7826(2) 0.78625(19) 0.94785(19) 0.0282(7) Uani 1 1 d . . . . .
C86 C 0.7564(3) 0.8105(3) 1.0232(2) 0.0441(9) Uani 1 1 d . . . . .
C87 C 0.8080(3) 0.7971(3) 1.0702(2) 0.0598(12) Uani 1 1 d . . . . .
C88 C 0.8903(3) 0.7577(3) 1.0452(2) 0.0554(11) Uani 1 1 d . . . . .
C89 C 0.9210(2) 0.7335(2) 0.9710(2) 0.0391(8) Uani 1 1 d . . . . .
C90 C 0.8673(2) 0.7493(2) 0.92580(19) 0.0307(7) Uani 1 1 d . . . . .
F91 F 0.67757(16) 0.85089(17) 1.05455(13) 0.0607(7) Uani 1 1 d . . . . .
F92 F 0.7776(2) 0.8226(3) 1.14214(17) 0.1072(13) Uani 1 1 d . . . . .
F93 F 0.9412(2) 0.7440(2) 1.09067(16) 0.0810(9) Uani 1 1 d . . . . .
F94 F 1.00165(15) 0.69473(16) 0.94394(14) 0.0554(6) Uani 1 1 d . . . . .
F95 F 0.90481(12) 0.72586(13) 0.85122(11) 0.0384(5) Uani 1 1 d . . . . .
C96A C 0.6576(3) 0.7313(3) 0.8092(3) 0.0289(5) Uani 0.714(4) 1 d D . P C 1
H96A H 0.692032 0.721529 0.753544 0.035 Uiso 0.714(4) 1 calc R U P C 1
H96B H 0.633693 0.788435 0.806698 0.035 Uiso 0.714(4) 1 calc R U P C 1
C97A C 0.5760(3) 0.6681(3) 0.8497(3) 0.0289(5) Uani 0.714(4) 1 d D . P C 1
H97A H 0.543966 0.674922 0.906595 0.035 Uiso 0.714(4) 1 calc R U P C 1
H97B H 0.599147 0.610683 0.848354 0.035 Uiso 0.714(4) 1 calc R U P C 1
C98A C 0.5071(3) 0.6801(3) 0.8074(3) 0.0289(5) Uani 0.714(4) 1 d D . P C 1
H98A H 0.542412 0.692186 0.748706 0.035 Uiso 0.714(4) 1 calc R U P C 1
H98B H 0.470045 0.627267 0.819201 0.035 Uiso 0.714(4) 1 calc R U P C 1
C99A C 0.4413(3) 0.7503(3) 0.8322(3) 0.0289(5) Uani 0.714(4) 1 d D . P C 1
H99A H 0.476839 0.804573 0.810179 0.035 Uiso 0.714(4) 1 calc R U P C 1
H99B H 0.415966 0.744824 0.891431 0.035 Uiso 0.714(4) 1 calc R U P C 1
C96B C 0.6451(8) 0.6927(7) 0.8452(7) 0.0289(5) Uani 0.286(4) 1 d D . P C 2
H96C H 0.589887 0.692448 0.895346 0.035 Uiso 0.286(4) 1 calc R U P C 2
H96D H 0.655546 0.634415 0.834739 0.035 Uiso 0.286(4) 1 calc R U P C 2
C97B C 0.6296(7) 0.7472(7) 0.7755(6) 0.0289(5) Uani 0.286(4) 1 d D . P C 2
H97C H 0.681374 0.740520 0.724804 0.035 Uiso 0.286(4) 1 calc R U P C 2
H97D H 0.630430 0.806629 0.782185 0.035 Uiso 0.286(4) 1 calc R U P C 2
C98B C 0.5370(7) 0.7252(7) 0.7692(7) 0.0289(5) Uani 0.286(4) 1 d D . P C 2
H98C H 0.544906 0.735779 0.712042 0.035 Uiso 0.286(4) 1 calc R U P C 2
H98D H 0.521734 0.664741 0.789100 0.035 Uiso 0.286(4) 1 calc R U P C 2
C99B C 0.4556(8) 0.7746(8) 0.8162(8) 0.0289(5) Uani 0.286(4) 1 d D . P C 2
H99C H 0.472321 0.835248 0.799804 0.035 Uiso 0.286(4) 1 calc R U P C 2
H99D H 0.443268 0.760153 0.874187 0.035 Uiso 0.286(4) 1 calc R U P C 2
C100 C 0.3925(2) 0.8036(2) 0.6933(2) 0.0304(7) Uani 1 1 d . . . . .
C101 C 0.4451(2) 0.7557(2) 0.6354(2) 0.0386(8) Uani 1 1 d . . . . .
H101 H 0.456190 0.699175 0.651865 0.046 Uiso 1 1 calc R U . . .
C102 C 0.4809(3) 0.7892(3) 0.5550(2) 0.0492(10) Uani 1 1 d . . . . .
H102 H 0.517668 0.756110 0.516792 0.059 Uiso 1 1 calc R U . . .
C103 C 0.4638(3) 0.8703(3) 0.5298(2) 0.0524(11) Uani 1 1 d . . . . .
H103 H 0.488009 0.893305 0.474402 0.063 Uiso 1 1 calc R U . . .
C104 C 0.4111(3) 0.9174(3) 0.5858(3) 0.0524(10) Uani 1 1 d . . . . .
H104 H 0.398329 0.973143 0.568762 0.063 Uiso 1 1 calc R U . . .
C105 C 0.3764(2) 0.8849(2) 0.6668(2) 0.0398(8) Uani 1 1 d . . . . .
H105 H 0.341119 0.919021 0.704641 0.048 Uiso 1 1 calc R U . . .
C106 C 0.2703(2) 0.8313(2) 0.8463(2) 0.0373(8) Uani 1 1 d . . . . .
C107 C 0.1800(2) 0.8329(3) 0.8479(2) 0.0440(9) Uani 1 1 d . . . . .
H107 H 0.159707 0.792223 0.824905 0.053 Uiso 1 1 calc R U . . .
C108 C 0.1196(3) 0.8917(3) 0.8818(3) 0.0637(13) Uani 1 1 d . . . . .
H108 H 0.058888 0.892191 0.880834 0.076 Uiso 1 1 calc R U . . .
C109 C 0.1460(3) 0.9495(4) 0.9169(3) 0.0803(17) Uani 1 1 d . . . . .
H109 H 0.104281 0.990526 0.940007 0.096 Uiso 1 1 calc R U . . .
C110 C 0.2340(4) 0.9475(4) 0.9183(4) 0.089(2) Uani 1 1 d . . . . .
H110 H 0.252150 0.985983 0.944643 0.107 Uiso 1 1 calc R U . . .
C111 C 0.2955(3) 0.8908(3) 0.8822(3) 0.0639(14) Uani 1 1 d . . . . .
H111 H 0.356853 0.892219 0.881687 0.077 Uiso 1 1 calc R U . . .

loop_
_atom_site_aniso_label
_atom_site_aniso_U_11
_atom_site_aniso_U_22
_atom_site_aniso_U_33
_atom_site_aniso_U_23
_atom_site_aniso_U_13
_atom_site_aniso_U_12
Ba1 0.02825(10) 0.02381(10) 0.02242(10) -0.00707(7) -0.01480(7) -0.00126(7)
P1 0.0327(4) 0.0383(5) 0.0318(5) -0.0107(4) -0.0168(4) -0.0003(4)
O1A 0.0413(14) 0.0396(14) 0.0559(16) -0.0056(12) -0.0334(13) 0.0019(11)
C2A 0.049(2) 0.044(2) 0.087(3) 0.001(2) -0.038(2) -0.0033(19)
C3A 0.051(4) 0.052(4) 0.051(4) -0.0074(12) -0.0205(18) 0.0019(10)
C4A 0.049(2) 0.054(2) 0.068(3) -0.005(2) -0.038(2) 0.0002(19)
C5A 0.0390(19) 0.043(2) 0.042(2) -0.0023(17) -0.0240(17) -0.0030(16)
O1B 0.0413(14) 0.0396(14) 0.0559(16) -0.0056(12) -0.0334(13) 0.0019(11)
C2B 0.049(2) 0.044(2) 0.087(3) 0.001(2) -0.038(2) -0.0033(19)
C3B 0.049(2) 0.049(2) 0.050(2) -0.0067(10) -0.0202(12) 0.0025(10)
C4B 0.049(2) 0.054(2) 0.068(3) -0.005(2) -0.038(2) 0.0002(19)
C5B 0.0390(19) 0.043(2) 0.042(2) -0.0023(17) -0.0240(17) -0.0030(16)
N11 0.0224(12) 0.0276(13) 0.0251(13) -0.0079(11) -0.0122(10) -0.0015(10)
C12 0.0239(15) 0.0329(16) 0.0241(15) -0.0040(13) -0.0125(12) -0.0054(12)
C13 0.0245(15) 0.0359(17) 0.0297(17) -0.0073(14) -0.0137(13) -0.0022(13)
C14 0.0291(17) 0.043(2) 0.051(2) -0.0115(17) -0.0201(16) 0.0045(15)
C15 0.0301(19) 0.053(2) 0.079(3) -0.013(2) -0.033(2) 0.0006(17)
C16 0.0359(19) 0.044(2) 0.062(3) -0.0133(19) -0.0283(18) -0.0103(16)
C17 0.0292(16) 0.0326(17) 0.0349(18) -0.0028(14) -0.0178(14) -0.0049(13)
C18 0.0276(16) 0.0356(17) 0.0319(17) -0.0140(14) -0.0111(14) 0.0006(13)
C19 0.068(3) 0.037(2) 0.059(3) -0.0136(19) -0.030(2) 0.0018(19)
C20 0.045(2) 0.061(2) 0.035(2) -0.0213(19) -0.0179(17) 0.0022(18)
C21 0.0361(18) 0.0277(16) 0.0417(19) -0.0049(15) -0.0211(15) -0.0067(14)
C22 0.054(2) 0.0346(19) 0.042(2) -0.0060(16) -0.0242(18) -0.0066(16)
C23 0.063(3) 0.036(2) 0.047(2) -0.0050(17) -0.027(2) -0.0028(18)
C24 0.0250(15) 0.0243(15) 0.0231(15) -0.0057(12) -0.0085(12) -0.0046(12)
C25 0.0265(15) 0.0226(14) 0.0215(15) -0.0064(12) -0.0096(12) 0.0005(11)
C26 0.0266(15) 0.0237(15) 0.0221(15) -0.0032(12) -0.0072(12) -0.0002(12)
C27 0.0291(16) 0.0311(16) 0.0204(15) -0.0016(13) -0.0096(12) 0.0022(13)
C28 0.0265(15) 0.0331(16) 0.0246(16) -0.0040(13) -0.0145(13) 0.0014(13)
C29 0.0245(14) 0.0261(15) 0.0214(15) -0.0057(12) -0.0111(12) 0.0012(12)
C30 0.0236(14) 0.0217(14) 0.0191(14) -0.0064(11) -0.0111(11) 0.0027(11)
N31 0.0235(12) 0.0198(12) 0.0227(12) -0.0064(10) -0.0110(10) -0.0012(9)
C32 0.0370(19) 0.055(2) 0.0251(17) 0.0095(16) -0.0147(15) -0.0063(16)
C33A 0.041(2) 0.040(2) 0.039(2) 0.0033(16) -0.0164(16) 0.0011(16)
C34A 0.071(3) 0.073(3) 0.060(3) -0.0056(18) -0.0319(19) -0.0034(18)
C35A 0.079(3) 0.085(3) 0.082(3) 0.0000(19) -0.031(2) 0.0134(19)
C33B 0.081(5) 0.084(5) 0.081(5) -0.009(2) -0.032(3) 0.006(2)
C34B 0.048(3) 0.052(3) 0.050(3) 0.0001(19) -0.022(2) 0.0025(19)
C35B 0.094(5) 0.089(5) 0.089(5) -0.013(2) -0.037(3) 0.004(2)
C36 0.0256(15) 0.0247(14) 0.0215(15) -0.0073(12) -0.0108(12) 0.0022(12)
C37 0.0261(15) 0.0288(15) 0.0268(16) -0.0057(13) -0.0161(13) 0.0009(12)
C38 0.0255(15) 0.0311(16) 0.0292(16) -0.0073(13) -0.0144(13) -0.0030(12)
C39 0.0284(15) 0.0232(15) 0.0288(16) -0.0026(12) -0.0145(13) -0.0035(12)
C40 0.0266(15) 0.0223(14) 0.0229(15) -0.0056(12) -0.0146(12) 0.0013(11)
C41 0.0255(14) 0.0213(14) 0.0208(14) -0.0072(11) -0.0125(12) 0.0033(11)
C42 0.0339(18) 0.0384(19) 0.0397(19) -0.0026(15) -0.0223(15) -0.0106(14)
C43 0.069(3) 0.089(4) 0.087(4) -0.045(3) -0.029(3) -0.031(3)
C44 0.040(2) 0.070(3) 0.129(5) 0.020(3) -0.053(3) -0.019(2)
C45 0.053(3) 0.103(4) 0.056(3) 0.013(3) -0.028(2) -0.047(3)
C46 0.0308(15) 0.0183(14) 0.0236(15) -0.0029(12) -0.0126(13) -0.0030(12)
N47 0.0289(13) 0.0217(12) 0.0202(12) -0.0032(10) -0.0140(10) 0.0010(10)
C48 0.0284(15) 0.0223(14) 0.0256(15) -0.0003(12) -0.0156(13) -0.0014(12)
C49 0.0370(17) 0.0310(16) 0.0268(16) -0.0042(13) -0.0197(14) 0.0016(13)
C50 0.050(2) 0.0385(19) 0.0302(18) -0.0003(15) -0.0263(16) 0.0004(16)
C51 0.056(2) 0.0295(17) 0.042(2) 0.0023(15) -0.0297(18) 0.0067(16)
C52 0.045(2) 0.0257(16) 0.044(2) -0.0019(15) -0.0220(17) 0.0047(14)
C53 0.0327(17) 0.0248(15) 0.0296(17) -0.0014(13) -0.0141(14) -0.0002(13)
C54 0.046(2) 0.0324(17) 0.0276(17) -0.0083(14) -0.0210(15) 0.0079(15)
C55 0.043(3) 0.068(3) 0.128(5) -0.043(3) -0.016(3) 0.007(2)
C56 0.069(3) 0.050(2) 0.069(3) -0.029(2) -0.044(2) 0.012(2)
C57 0.0423(19) 0.0251(16) 0.0313(18) -0.0036(14) -0.0128(15) 0.0036(14)
C58 0.042(2) 0.041(2) 0.051(2) -0.0121(18) -0.0064(18) 0.0011(17)
C59 0.050(2) 0.045(2) 0.039(2) -0.0164(17) -0.0177(17) 0.0034(17)
O61 0.0287(11) 0.0278(11) 0.0265(11) -0.0107(9) -0.0125(9) -0.0014(9)
B62 0.0300(18) 0.0268(17) 0.0231(17) -0.0091(14) -0.0120(14) -0.0005(14)
C63 0.0283(15) 0.0255(15) 0.0292(16) -0.0093(13) -0.0120(13) 0.0009(12)
C64 0.0346(17) 0.0302(17) 0.0346(18) -0.0120(14) -0.0125(14) 0.0003(14)
C65 0.0384(19) 0.0244(16) 0.053(2) -0.0094(16) -0.0188(17) -0.0021(14)
C66 0.0376(19) 0.0284(17) 0.046(2) 0.0090(16) -0.0107(16) -0.0050(14)
C67 0.0353(18) 0.0381(19) 0.0301(18) -0.0007(15) -0.0115(15) -0.0023(15)
C68 0.0322(16) 0.0274(16) 0.0294(17) -0.0072(13) -0.0138(14) 0.0002(13)
F69 0.0556(13) 0.0356(11) 0.0388(11) -0.0207(9) -0.0156(10) -0.0018(9)
F70 0.0632(15) 0.0272(11) 0.0770(17) -0.0141(11) -0.0181(13) -0.0111(10)
F71 0.0598(14) 0.0339(11) 0.0593(15) 0.0130(10) -0.0150(12) -0.0122(10)
F72 0.0518(13) 0.0520(13) 0.0278(11) 0.0048(10) -0.0091(9) -0.0037(10)
F73 0.0451(11) 0.0338(10) 0.0225(9) -0.0099(8) -0.0083(8) -0.0056(8)
C74 0.0308(16) 0.0275(15) 0.0257(16) -0.0133(13) -0.0103(13) -0.0014(13)
C75 0.044(2) 0.0289(17) 0.0299(18) -0.0107(14) -0.0065(15) 0.0013(15)
C76 0.044(2) 0.0337(19) 0.042(2) -0.0068(16) 0.0034(17) -0.0081(16)
C77 0.0296(17) 0.040(2) 0.049(2) -0.0219(18) -0.0011(16) -0.0011(15)
C78 0.0370(18) 0.0310(17) 0.046(2) -0.0235(16) -0.0172(16) 0.0061(14)
C79 0.0370(18) 0.0287(16) 0.0309(17) -0.0102(14) -0.0166(14) -0.0022(13)
F80 0.0528(13) 0.0298(10) 0.0409(12) -0.0001(9) -0.0032(10) 0.0040(9)
F81 0.0627(16) 0.0511(15) 0.0690(18) 0.0057(13) 0.0216(13) -0.0057(12)
F82 0.0366(12) 0.0616(15) 0.0817(18) -0.0294(14) 0.0106(12) 0.0041(11)
F83 0.0450(12) 0.0400(12) 0.0686(15) -0.0237(11) -0.0280(11) 0.0109(9)
F84 0.0414(11) 0.0383(11) 0.0413(12) 0.0025(9) -0.0166(9) 0.0041(9)
C85 0.0360(17) 0.0252(15) 0.0264(16) -0.0081(13) -0.0135(14) -0.0007(13)
C86 0.049(2) 0.058(2) 0.035(2) -0.0214(18) -0.0214(17) 0.0139(18)
C87 0.073(3) 0.089(3) 0.034(2) -0.032(2) -0.032(2) 0.024(3)
C88 0.065(3) 0.078(3) 0.045(2) -0.024(2) -0.040(2) 0.013(2)
C89 0.040(2) 0.042(2) 0.047(2) -0.0160(17) -0.0263(17) 0.0036(16)
C90 0.0400(18) 0.0304(16) 0.0269(16) -0.0130(14) -0.0148(14) -0.0027(14)
F91 0.0632(15) 0.0925(19) 0.0428(13) -0.0436(13) -0.0273(12) 0.0319(14)
F92 0.109(2) 0.196(4) 0.0580(18) -0.082(2) -0.0575(18) 0.066(2)
F93 0.0860(19) 0.130(3) 0.0628(17) -0.0403(17) -0.0601(16) 0.0344(18)
F94 0.0449(13) 0.0753(16) 0.0671(16) -0.0362(13) -0.0360(12) 0.0160(11)
F95 0.0315(10) 0.0557(13) 0.0374(11) -0.0256(10) -0.0164(9) 0.0014(9)
C96A 0.0319(11) 0.0314(13) 0.0292(13) -0.0099(10) -0.0161(10) -0.0006(10)
C97A 0.0319(11) 0.0314(13) 0.0292(13) -0.0099(10) -0.0161(10) -0.0006(10)
C98A 0.0319(11) 0.0314(13) 0.0292(13) -0.0099(10) -0.0161(10) -0.0006(10)
C99A 0.0319(11) 0.0314(13) 0.0292(13) -0.0099(10) -0.0161(10) -0.0006(10)
C96B 0.0319(11) 0.0314(13) 0.0292(13) -0.0099(10) -0.0161(10) -0.0006(10)
C97B 0.0319(11) 0.0314(13) 0.0292(13) -0.0099(10) -0.0161(10) -0.0006(10)
C98B 0.0319(11) 0.0314(13) 0.0292(13) -0.0099(10) -0.0161(10) -0.0006(10)
C99B 0.0319(11) 0.0314(13) 0.0292(13) -0.0099(10) -0.0161(10) -0.0006(10)
C100 0.0264(16) 0.0356(17) 0.0349(18) -0.0101(14) -0.0159(14) -0.0048(13)
C101 0.0354(18) 0.044(2) 0.040(2) -0.0134(17) -0.0154(16) -0.0058(15)
C102 0.039(2) 0.069(3) 0.037(2) -0.019(2) -0.0065(17) -0.0109(19)
C103 0.038(2) 0.079(3) 0.037(2) 0.000(2) -0.0144(18) -0.016(2)
C104 0.045(2) 0.051(2) 0.056(3) 0.008(2) -0.021(2) -0.0072(19)
C105 0.0334(18) 0.043(2) 0.042(2) -0.0060(17) -0.0133(16) -0.0011(15)
C106 0.0348(18) 0.050(2) 0.0318(18) -0.0136(16) -0.0153(15) 0.0041(16)
C107 0.0351(19) 0.059(2) 0.045(2) -0.0136(19) -0.0205(17) 0.0030(17)
C108 0.044(2) 0.098(4) 0.059(3) -0.028(3) -0.025(2) 0.019(2)
C109 0.063(3) 0.110(4) 0.089(4) -0.064(4) -0.035(3) 0.044(3)
C110 0.073(3) 0.117(5) 0.118(5) -0.087(4) -0.059(3) 0.048(3)
C111 0.047(2) 0.080(3) 0.092(4) -0.056(3) -0.041(2) 0.018(2)

loop_
_atom_type_symbol
_atom_type_description
_atom_type_scat_dispersion_real
_atom_type_scat_dispersion_imag
_atom_type_scat_source
C C 0.0033 0.0016 'International Tables Vol C Tables 4.2.6.8 and 6.1.1.4'
H H 0.0000 0.0000 'International Tables Vol C Tables 4.2.6.8 and 6.1.1.4'
B B 0.0013 0.0007 'International Tables Vol C Tables 4.2.6.8 and 6.1.1.4'
Ba Ba -0.3244 2.2819 'International Tables Vol C Tables 4.2.6.8 and 6.1.1.4'
F F 0.0171 0.0103 'International Tables Vol C Tables 4.2.6.8 and 6.1.1.4'
N N 0.0061 0.0033 'International Tables Vol C Tables 4.2.6.8 and 6.1.1.4'
P P 0.1023 0.0942 'International Tables Vol C Tables 4.2.6.8 and 6.1.1.4'
O O 0.0106 0.0060 'International Tables Vol C Tables 4.2.6.8 and 6.1.1.4'

loop_
_geom_angle_atom_site_label_1
_geom_angle_atom_site_label_2
_geom_angle_atom_site_label_3
_geom_angle
_geom_angle_site_symmetry_1
_geom_angle_site_symmetry_3
_geom_angle_publ_flag
N31 Ba1 F95 152.40(7) . . ?
N31 Ba1 N47 70.12(7) . . ?
F95 Ba1 N47 127.28(6) . . ?
N31 Ba1 O1B 134.80(7) . . ?
F95 Ba1 O1B 70.69(7) . . ?
N47 Ba1 O1B 92.14(7) . . ?
N31 Ba1 O1A 134.80(7) . . ?
F95 Ba1 O1A 70.69(7) . . ?
N47 Ba1 O1A 92.14(7) . . ?
N31 Ba1 O61 98.75(7) . . ?
F95 Ba1 O61 61.19(6) . . ?
N47 Ba1 O61 96.33(7) . . ?
O1B Ba1 O61 124.97(7) . . ?
O1A Ba1 O61 124.97(7) . . ?
N31 Ba1 N11 70.07(7) . . ?
F95 Ba1 N11 105.63(6) . . ?
N47 Ba1 N11 124.13(7) . . ?
O1B Ba1 N11 89.19(7) . . ?
O1A Ba1 N11 89.19(7) . . ?
O61 Ba1 N11 127.13(7) . . ?
N31 Ba1 F73 78.58(6) . . ?
F95 Ba1 F73 74.42(6) . . ?
N47 Ba1 F73 134.49(6) . . ?
O1B Ba1 F73 132.97(6) . . ?
O1A Ba1 F73 132.97(6) . . ?
O61 Ba1 F73 56.26(6) . . ?
N11 Ba1 F73 70.88(6) . . ?
C106 P1 C99A 103.91(19) . . ?
C106 P1 C100 100.77(16) . . ?
C99A P1 C100 105.03(19) . . ?
C106 P1 C99B 100.0(4) . . ?
C100 P1 C99B 93.3(4) . . ?
C2A O1A C5A 107.7(3) . . ?
C2A O1A Ba1 130.5(2) . . ?
C5A O1A Ba1 121.6(2) . . ?
O1A C2A C3A 104.7(6) . . ?
O1A C2A H2A1 110.8 . . ?
C3A C2A H2A1 110.8 . . ?
O1A C2A H2A2 110.8 . . ?
C3A C2A H2A2 110.8 . . ?
H2A1 C2A H2A2 108.9 . . ?
C2A C3A C4A 103.5(8) . . ?
C2A C3A H3A1 111.1 . . ?
C4A C3A H3A1 111.1 . . ?
C2A C3A H3A2 111.1 . . ?
C4A C3A H3A2 111.1 . . ?
H3A1 C3A H3A2 109.0 . . ?
C5A C4A C3A 105.6(5) . . ?
C5A C4A H4A1 110.6 . . ?
C3A C4A H4A1 110.6 . . ?
C5A C4A H4A2 110.6 . . ?
C3A C4A H4A2 110.6 . . ?
H4A1 C4A H4A2 108.8 . . ?
O1A C5A C4A 106.4(3) . . ?
O1A C5A H5A1 110.5 . . ?
C4A C5A H5A1 110.5 . . ?
O1A C5A H5A2 110.5 . . ?
C4A C5A H5A2 110.5 . . ?
H5A1 C5A H5A2 108.6 . . ?
C2B O1B C5B 107.7(3) . . ?
C2B O1B Ba1 130.5(2) . . ?
C5B O1B Ba1 121.6(2) . . ?
O1B C2B C3B 106.8(4) . . ?
O1B C2B H2B1 110.4 . . ?
C3B C2B H2B1 110.4 . . ?
O1B C2B H2B2 110.4 . . ?
C3B C2B H2B2 110.4 . . ?
H2B1 C2B H2B2 108.6 . . ?
C2B C3B C4B 103.5(5) . . ?
C2B C3B H3B1 111.1 . . ?
C4B C3B H3B1 111.1 . . ?
C2B C3B H3B2 111.1 . . ?
C4B C3B H3B2 111.1 . . ?
H3B1 C3B H3B2 109.0 . . ?
C5B C4B C3B 101.6(4) . . ?
C5B C4B H4B1 111.4 . . ?
C3B C4B H4B1 111.4 . . ?
C5B C4B H4B2 111.4 . . ?
C3B C4B H4B2 111.4 . . ?
H4B1 C4B H4B2 109.3 . . ?
O1B C5B C4B 106.4(3) . . ?
O1B C5B H5B1 110.5 . . ?
C4B C5B H5B1 110.5 . . ?
O1B C5B H5B2 110.5 . . ?
C4B C5B H5B2 110.5 . . ?
H5B1 C5B H5B2 108.6 . . ?
C24 N11 C12 115.7(2) . . ?
C24 N11 Ba1 125.22(19) . . ?
C12 N11 Ba1 117.18(17) . . ?
C13 C12 C17 121.3(3) . . ?
C13 C12 N11 117.5(3) . . ?
C17 C12 N11 121.1(3) . . ?
C14 C13 C12 118.8(3) . . ?
C14 C13 C18 119.1(3) . . ?
C12 C13 C18 122.0(3) . . ?
C15 C14 C13 120.6(3) . . ?
C15 C14 H14 119.7 . . ?
C13 C14 H14 119.7 . . ?
C16 C15 C14 120.3(3) . . ?
C16 C15 H15 119.9 . . ?
C14 C15 H15 119.9 . . ?
C15 C16 C17 121.6(3) . . ?
C15 C16 H16 119.2 . . ?
C17 C16 H16 119.2 . . ?
C16 C17 C12 117.4(3) . . ?
C16 C17 C21 119.3(3) . . ?
C12 C17 C21 123.2(3) . . ?
C13 C18 C20 109.9(3) . . ?
C13 C18 C19 112.4(3) . . ?
C20 C18 C19 109.8(3) . . ?
C13 C18 H18 108.2 . . ?
C20 C18 H18 108.2 . . ?
C19 C18 H18 108.2 . . ?
C18 C19 H19A 109.5 . . ?
C18 C19 H19B 109.5 . . ?
H19A C19 H19B 109.5 . . ?
C18 C19 H19C 109.5 . . ?
H19A C19 H19C 109.5 . . ?
H19B C19 H19C 109.5 . . ?
C18 C20 H20A 109.5 . . ?
C18 C20 H20B 109.5 . . ?
H20A C20 H20B 109.5 . . ?
C18 C20 H20C 109.5 . . ?
H20A C20 H20C 109.5 . . ?
H20B C20 H20C 109.5 . . ?
C17 C21 C23 110.6(3) . . ?
C17 C21 C22 111.9(3) . . ?
C23 C21 C22 110.2(3) . . ?
C17 C21 H21 108.0 . . ?
C23 C21 H21 108.0 . . ?
C22 C21 H21 108.0 . . ?
C21 C22 H22A 109.5 . . ?
C21 C22 H22B 109.5 . . ?
H22A C22 H22B 109.5 . . ?
C21 C22 H22C 109.5 . . ?
H22A C22 H22C 109.5 . . ?
H22B C22 H22C 109.5 . . ?
C21 C23 H23A 109.5 . . ?
C21 C23 H23B 109.5 . . ?
H23A C23 H23B 109.5 . . ?
C21 C23 H23C 109.5 . . ?
H23A C23 H23C 109.5 . . ?
H23B C23 H23C 109.5 . . ?
N11 C24 C25 127.5(3) . . ?
N11 C24 H24 116.2 . . ?
C25 C24 H24 116.2 . . ?
C26 C25 C30 117.6(3) . . ?
C26 C25 C24 115.3(3) . . ?
C30 C25 C24 126.7(3) . . ?
C27 C26 C25 124.6(3) . . ?
C27 C26 H26 117.7 . . ?
C25 C26 H26 117.7 . . ?
C28 C27 C26 116.6(3) . . ?
C28 C27 C32 121.2(3) . . ?
C26 C27 C32 122.2(3) . . ?
C29 C28 C27 121.3(3) . . ?
C29 C28 H28 119.3 . . ?
C27 C28 H28 119.3 . . ?
C28 C29 C30 121.9(3) . . ?
C28 C29 C36 133.0(3) . . ?
C30 C29 C36 105.0(2) . . ?
N31 C30 C25 129.9(3) . . ?
N31 C30 C29 112.2(2) . . ?
C25 C30 C29 117.9(3) . . ?
C30 N31 C41 105.1(2) . . ?
C30 N31 Ba1 124.18(17) . . ?
C41 N31 Ba1 126.45(18) . . ?
C33B C32 C27 117.9(7) . . ?
C35A C32 C27 110.6(4) . . ?
C35A C32 C33A 110.6(5) . . ?
C27 C32 C33A 112.9(3) . . ?
C33B C32 C34B 111.1(8) . . ?
C27 C32 C34B 115.3(5) . . ?
C35A C32 C34A 114.2(5) . . ?
C27 C32 C34A 103.5(4) . . ?
C33A C32 C34A 104.8(4) . . ?
C33B C32 C35B 109.4(9) . . ?
C27 C32 C35B 106.6(6) . . ?
C34B C32 C35B 93.5(8) . . ?
C32 C33A H33A 109.5 . . ?
C32 C33A H33B 109.5 . . ?
H33A C33A H33B 109.5 . . ?
C32 C33A H33C 109.5 . . ?
H33A C33A H33C 109.5 . . ?
H33B C33A H33C 109.5 . . ?
C32 C34A H34A 109.5 . . ?
C32 C34A H34B 109.5 . . ?
H34A C34A H34B 109.5 . . ?
C32 C34A H34C 109.5 . . ?
H34A C34A H34C 109.5 . . ?
H34B C34A H34C 109.5 . . ?
C32 C35A H35A 109.5 . . ?
C32 C35A H35B 109.5 . . ?
H35A C35A H35B 109.5 . . ?
C32 C35A H35C 109.5 . . ?
H35A C35A H35C 109.5 . . ?
H35B C35A H35C 109.5 . . ?
C32 C33B H33D 109.5 . . ?
C32 C33B H33E 109.5 . . ?
H33D C33B H33E 109.5 . . ?
C32 C33B H33F 109.5 . . ?
H33D C33B H33F 109.5 . . ?
H33E C33B H33F 109.5 . . ?
C32 C34B H34D 109.5 . . ?
C32 C34B H34E 109.5 . . ?
H34D C34B H34E 109.5 . . ?
C32 C34B H34F 109.5 . . ?
H34D C34B H34F 109.5 . . ?
H34E C34B H34F 109.5 . . ?
C32 C35B H35D 109.5 . . ?
C32 C35B H35E 109.5 . . ?
H35D C35B H35E 109.5 . . ?
C32 C35B H35F 109.5 . . ?
H35D C35B H35F 109.5 . . ?
H35E C35B H35F 109.5 . . ?
C37 C36 C41 121.6(3) . . ?
C37 C36 C29 132.6(3) . . ?
C41 C36 C29 105.7(2) . . ?
C36 C37 C38 120.8(3) . . ?
C36 C37 H37 119.6 . . ?
C38 C37 H37 119.6 . . ?
C39 C38 C37 117.2(3) . . ?
C39 C38 C42 121.4(3) . . ?
C37 C38 C42 121.3(3) . . ?
C38 C39 C40 124.2(3) . . ?
C38 C39 H39 117.9 . . ?
C40 C39 H39 117.9 . . ?
C39 C40 C41 117.9(3) . . ?
C39 C40 C46 115.2(3) . . ?
C41 C40 C46 126.5(3) . . ?
N31 C41 C40 129.8(3) . . ?
N31 C41 C36 111.9(2) . . ?
C40 C41 C36 118.2(3) . . ?
C44 C42 C45 107.8(4) . . ?
C44 C42 C43 109.1(4) . . ?
C45 C42 C43 109.1(4) . . ?
C44 C42 C38 110.2(3) . . ?
C45 C42 C38 112.4(3) . . ?
C43 C42 C38 108.1(3) . . ?
C42 C43 H43A 109.5 . . ?
C42 C43 H43B 109.5 . . ?
H43A C43 H43B 109.5 . . ?
C42 C43 H43C 109.5 . . ?
H43A C43 H43C 109.5 . . ?
H43B C43 H43C 109.5 . . ?
C42 C44 H44A 109.5 . . ?
C42 C44 H44B 109.5 . . ?
H44A C44 H44B 109.5 . . ?
C42 C44 H44C 109.5 . . ?
H44A C44 H44C 109.5 . . ?
H44B C44 H44C 109.5 . . ?
C42 C45 H45A 109.5 . . ?
C42 C45 H45B 109.5 . . ?
H45A C45 H45B 109.5 . . ?
C42 C45 H45C 109.5 . . ?
H45A C45 H45C 109.5 . . ?
H45B C45 H45C 109.5 . . ?
N47 C46 C40 127.9(3) . . ?
N47 C46 H46 116.0 . . ?
C40 C46 H46 116.0 . . ?
C46 N47 C48 114.5(2) . . ?
C46 N47 Ba1 128.90(19) . . ?
C48 N47 Ba1 116.31(16) . . ?
C49 C48 C53 122.1(3) . . ?
C49 C48 N47 120.0(3) . . ?
C53 C48 N47 117.9(3) . . ?
C50 C49 C48 117.2(3) . . ?
C50 C49 C54 120.8(3) . . ?
C48 C49 C54 122.0(3) . . ?
C51 C50 C49 121.6(3) . . ?
C51 C50 H50 119.2 . . ?
C49 C50 H50 119.2 . . ?
C52 C51 C50 119.8(3) . . ?
C52 C51 H51 120.1 . . ?
C50 C51 H51 120.1 . . ?
C51 C52 C53 121.7(3) . . ?
C51 C52 H52 119.2 . . ?
C53 C52 H52 119.2 . . ?
C52 C53 C48 117.6(3) . . ?
C52 C53 C57 120.6(3) . . ?
C48 C53 C57 121.7(3) . . ?
C55 C54 C49 110.5(3) . . ?
C55 C54 C56 110.9(3) . . ?
C49 C54 C56 112.6(3) . . ?
C55 C54 H54 107.5 . . ?
C49 C54 H54 107.5 . . ?
C56 C54 H54 107.5 . . ?
C54 C55 H55A 109.5 . . ?
C54 C55 H55B 109.5 . . ?
H55A C55 H55B 109.5 . . ?
C54 C55 H55C 109.5 . . ?
H55A C55 H55C 109.5 . . ?
H55B C55 H55C 109.5 . . ?
C54 C56 H56A 109.5 . . ?
C54 C56 H56B 109.5 . . ?
H56A C56 H56B 109.5 . . ?
C54 C56 H56C 109.5 . . ?
H56A C56 H56C 109.5 . . ?
H56B C56 H56C 109.5 . . ?
C53 C57 C58 112.3(3) . . ?
C53 C57 C59 112.5(3) . . ?
C58 C57 C59 109.0(3) . . ?
C53 C57 H57 107.6 . . ?
C58 C57 H57 107.6 . . ?
C59 C57 H57 107.6 . . ?
C57 C58 H58A 109.5 . . ?
C57 C58 H58B 109.5 . . ?
H58A C58 H58B 109.5 . . ?
C57 C58 H58C 109.5 . . ?
H58A C58 H58C 109.5 . . ?
H58B C58 H58C 109.5 . . ?
C57 C59 H59A 109.5 . . ?
C57 C59 H59B 109.5 . . ?
H59A C59 H59B 109.5 . . ?
C57 C59 H59C 109.5 . . ?
H59A C59 H59C 109.5 . . ?
H59B C59 H59C 109.5 . . ?
C96B O61 B62 125.2(5) . . ?
B62 O61 C96A 112.2(3) . . ?
C96B O61 Ba1 99.4(5) . . ?
B62 O61 Ba1 133.79(17) . . ?
C96A O61 Ba1 99.1(2) . . ?
O61 B62 C63 111.6(2) . . ?
O61 B62 C85 109.3(3) . . ?
C63 B62 C85 105.1(2) . . ?
O61 B62 C74 108.5(2) . . ?
C63 B62 C74 112.2(3) . . ?
C85 B62 C74 110.1(2) . . ?
C68 C63 C64 112.4(3) . . ?
C68 C63 B62 127.0(3) . . ?
C64 C63 B62 120.6(3) . . ?
F69 C64 C65 116.6(3) . . ?
F69 C64 C63 118.5(3) . . ?
C65 C64 C63 124.8(3) . . ?
F70 C65 C64 120.6(3) . . ?
F70 C65 C66 120.1(3) . . ?
C64 C65 C66 119.3(3) . . ?
F71 C66 C67 120.7(3) . . ?
F71 C66 C65 120.3(3) . . ?
C67 C66 C65 119.0(3) . . ?
F72 C67 C66 120.4(3) . . ?
F72 C67 C68 120.1(3) . . ?
C66 C67 C68 119.5(3) . . ?
F73 C68 C67 114.3(3) . . ?
F73 C68 C63 121.0(3) . . ?
C67 C68 C63 124.6(3) . . ?
C68 F73 Ba1 132.19(17) . . ?
C79 C74 C75 112.9(3) . . ?
C79 C74 B62 128.3(3) . . ?
C75 C74 B62 118.8(3) . . ?
F80 C75 C76 115.6(3) . . ?
F80 C75 C74 119.3(3) . . ?
C76 C75 C74 125.1(3) . . ?
F81 C76 C75 120.9(4) . . ?
F81 C76 C77 119.8(3) . . ?
C75 C76 C77 119.3(3) . . ?
F82 C77 C78 120.7(3) . . ?
F82 C77 C76 120.7(3) . . ?
C78 C77 C76 118.6(3) . . ?
F83 C78 C77 120.1(3) . . ?
F83 C78 C79 120.1(3) . . ?
C77 C78 C79 119.8(3) . . ?
F84 C79 C74 120.8(3) . . ?
F84 C79 C78 114.9(3) . . ?
C74 C79 C78 124.3(3) . . ?
C90 C85 C86 111.9(3) . . ?
C90 C85 B62 121.8(3) . . ?
C86 C85 B62 126.2(3) . . ?
F91 C86 C87 114.8(3) . . ?
F91 C86 C85 121.4(3) . . ?
C87 C86 C85 123.8(4) . . ?
F92 C87 C88 119.2(4) . . ?
F92 C87 C86 119.9(4) . . ?
C88 C87 C86 120.9(3) . . ?
F93 C88 C87 121.5(4) . . ?
F93 C88 C89 120.2(4) . . ?
C87 C88 C89 118.3(3) . . ?
F94 C89 C90 121.1(3) . . ?
F94 C89 C88 120.3(3) . . ?
C90 C89 C88 118.6(3) . . ?
C89 C90 F95 114.8(3) . . ?
C89 C90 C85 126.5(3) . . ?
F95 C90 C85 118.8(3) . . ?
C90 F95 Ba1 140.61(17) . . ?
O61 C96A C97A 112.4(4) . . ?
O61 C96A H96A 109.1 . . ?
C97A C96A H96A 109.1 . . ?
O61 C96A H96B 109.1 . . ?
C97A C96A H96B 109.1 . . ?
H96A C96A H96B 107.9 . . ?
C96A C97A C98A 110.7(4) . . ?
C96A C97A H97A 109.5 . . ?
C98A C97A H97A 109.5 . . ?
C96A C97A H97B 109.5 . . ?
C98A C97A H97B 109.5 . . ?
H97A C97A H97B 108.1 . . ?
C99A C98A C97A 113.5(4) . . ?
C99A C98A H98A 108.9 . . ?
C97A C98A H98A 108.9 . . ?
C99A C98A H98B 108.9 . . ?
C97A C98A H98B 108.9 . . ?
H98A C98A H98B 107.7 . . ?
C98A C99A P1 113.4(3) . . ?
C98A C99A H99A 108.9 . . ?
P1 C99A H99A 108.9 . . ?
C98A C99A H99B 108.9 . . ?
P1 C99A H99B 108.9 . . ?
H99A C99A H99B 107.7 . . ?
O61 C96B C97B 107.7(9) . . ?
O61 C96B H96C 110.2 . . ?
C97B C96B H96C 110.2 . . ?
O61 C96B H96D 110.2 . . ?
C97B C96B H96D 110.2 . . ?
H96C C96B H96D 108.5 . . ?
C96B C97B C98B 112.8(9) . . ?
C96B C97B H97C 109.0 . . ?
C98B C97B H97C 109.0 . . ?
C96B C97B H97D 109.0 . . ?
C98B C97B H97D 109.0 . . ?
H97C C97B H97D 107.8 . . ?
C99B C98B C97B 113.8(9) . . ?
C99B C98B H98C 108.8 . . ?
C97B C98B H98C 108.8 . . ?
C99B C98B H98D 108.8 . . ?
C97B C98B H98D 108.8 . . ?
H98C C98B H98D 107.7 . . ?
C98B C99B P1 111.4(8) . . ?
C98B C99B H99C 109.3 . . ?
P1 C99B H99C 109.3 . . ?
C98B C99B H99D 109.3 . . ?
P1 C99B H99D 109.3 . . ?
H99C C99B H99D 108.0 . . ?
C105 C100 C101 117.7(3) . . ?
C105 C100 P1 125.1(3) . . ?
C101 C100 P1 117.1(3) . . ?
C102 C101 C100 121.1(4) . . ?
C102 C101 H101 119.5 . . ?
C100 C101 H101 119.5 . . ?
C103 C102 C101 120.3(4) . . ?
C103 C102 H102 119.8 . . ?
C101 C102 H102 119.8 . . ?
C104 C103 C102 119.1(4) . . ?
C104 C103 H103 120.5 . . ?
C102 C103 H103 120.5 . . ?
C103 C104 C105 121.1(4) . . ?
C103 C104 H104 119.5 . . ?
C105 C104 H104 119.5 . . ?
C100 C105 C104 120.7(4) . . ?
C100 C105 H105 119.6 . . ?
C104 C105 H105 119.6 . . ?
C111 C106 C107 116.9(3) . . ?
C111 C106 P1 125.8(3) . . ?
C107 C106 P1 117.3(3) . . ?
C108 C107 C106 121.5(4) . . ?
C108 C107 H107 119.3 . . ?
C106 C107 H107 119.3 . . ?
C109 C108 C107 120.6(4) . . ?
C109 C108 H108 119.7 . . ?
C107 C108 H108 119.7 . . ?
C108 C109 C110 119.0(4) . . ?
C108 C109 H109 120.5 . . ?
C110 C109 H109 120.5 . . ?
C111 C110 C109 120.7(5) . . ?
C111 C110 H110 119.6 . . ?
C109 C110 H110 119.6 . . ?
C110 C111 C106 121.3(4) . . ?
C110 C111 H111 119.3 . . ?
C106 C111 H111 119.3 . . ?

loop_
_geom_bond_atom_site_label_1
_geom_bond_atom_site_label_2
_geom_bond_distance
_geom_bond_site_symmetry_2
_geom_bond_publ_flag
Ba1 N31 2.658(2) . ?
Ba1 F95 2.7497(17) . ?
Ba1 N47 2.772(2) . ?
Ba1 O1B 2.788(2) . ?
Ba1 O1A 2.788(2) . ?
Ba1 O61 2.789(2) . ?
Ba1 N11 2.798(2) . ?
Ba1 F73 2.9889(19) . ?
P1 C106 1.825(4) . ?
P1 C99A 1.831(5) . ?
P1 C100 1.837(3) . ?
P1 C99B 1.933(13) . ?
O1A C2A 1.439(5) . ?
O1A C5A 1.452(4) . ?
C2A C3A 1.480(13) . ?
C2A H2A1 0.9900 . ?
C2A H2A2 0.9900 . ?
C3A C4A 1.506(13) . ?
C3A H3A1 0.9900 . ?
C3A H3A2 0.9900 . ?
C4A C5A 1.493(5) . ?
C4A H4A1 0.9900 . ?
C4A H4A2 0.9900 . ?
C5A H5A1 0.9900 . ?
C5A H5A2 0.9900 . ?
O1B C2B 1.439(5) . ?
O1B C5B 1.452(4) . ?
C2B C3B 1.489(7) . ?
C2B H2B1 0.9900 . ?
C2B H2B2 0.9900 . ?
C3B C4B 1.499(7) . ?
C3B H3B1 0.9900 . ?
C3B H3B2 0.9900 . ?
C4B C5B 1.493(5) . ?
C4B H4B1 0.9900 . ?
C4B H4B2 0.9900 . ?
C5B H5B1 0.9900 . ?
C5B H5B2 0.9900 . ?
N11 C24 1.287(4) . ?
N11 C12 1.450(4) . ?
C12 C13 1.399(4) . ?
C12 C17 1.401(4) . ?
C13 C14 1.389(4) . ?
C13 C18 1.518(4) . ?
C14 C15 1.378(5) . ?
C14 H14 0.9500 . ?
C15 C16 1.367(5) . ?
C15 H15 0.9500 . ?
C16 C17 1.400(4) . ?
C16 H16 0.9500 . ?
C17 C21 1.512(5) . ?
C18 C20 1.531(5) . ?
C18 C19 1.537(5) . ?
C18 H18 1.0000 . ?
C19 H19A 0.9800 . ?
C19 H19B 0.9800 . ?
C19 H19C 0.9800 . ?
C20 H20A 0.9800 . ?
C20 H20B 0.9800 . ?
C20 H20C 0.9800 . ?
C21 C23 1.530(5) . ?
C21 C22 1.539(5) . ?
C21 H21 1.0000 . ?
C22 H22A 0.9800 . ?
C22 H22B 0.9800 . ?
C22 H22C 0.9800 . ?
C23 H23A 0.9800 . ?
C23 H23B 0.9800 . ?
C23 H23C 0.9800 . ?
C24 C25 1.451(4) . ?
C24 H24 0.9500 . ?
C25 C26 1.406(4) . ?
C25 C30 1.414(4) . ?
C26 C27 1.400(4) . ?
C26 H26 0.9500 . ?
C27 C28 1.389(4) . ?
C27 C32 1.530(4) . ?
C28 C29 1.382(4) . ?
C28 H28 0.9500 . ?
C29 C30 1.429(4) . ?
C29 C36 1.440(4) . ?
C30 N31 1.380(4) . ?
N31 C41 1.387(4) . ?
C32 C33B 1.413(15) . ?
C32 C35A 1.477(9) . ?
C32 C33A 1.532(7) . ?
C32 C34B 1.544(11) . ?
C32 C34A 1.598(9) . ?
C32 C35B 1.644(16) . ?
C33A H33A 0.9800 . ?
C33A H33B 0.9800 . ?
C33A H33C 0.9800 . ?
C34A H34A 0.9800 . ?
C34A H34B 0.9800 . ?
C34A H34C 0.9800 . ?
C35A H35A 0.9800 . ?
C35A H35B 0.9800 . ?
C35A H35C 0.9800 . ?
C33B H33D 0.9800 . ?
C33B H33E 0.9800 . ?
C33B H33F 0.9800 . ?
C34B H34D 0.9800 . ?
C34B H34E 0.9800 . ?
C34B H34F 0.9800 . ?
C35B H35D 0.9800 . ?
C35B H35E 0.9800 . ?
C35B H35F 0.9800 . ?
C36 C37 1.391(4) . ?
C36 C41 1.420(4) . ?
C37 C38 1.398(4) . ?
C37 H37 0.9500 . ?
C38 C39 1.386(4) . ?
C38 C42 1.548(4) . ?
C39 C40 1.410(4) . ?
C39 H39 0.9500 . ?
C40 C41 1.412(4) . ?
C40 C46 1.446(4) . ?
C42 C44 1.517(5) . ?
C42 C45 1.523(5) . ?
C42 C43 1.524(6) . ?
C43 H43A 0.9800 . ?
C43 H43B 0.9800 . ?
C43 H43C 0.9800 . ?
C44 H44A 0.9800 . ?
C44 H44B 0.9800 . ?
C44 H44C 0.9800 . ?
C45 H45A 0.9800 . ?
C45 H45B 0.9800 . ?
C45 H45C 0.9800 . ?
C46 N47 1.280(4) . ?
C46 H46 0.9500 . ?
N47 C48 1.438(4) . ?
C48 C49 1.402(4) . ?
C48 C53 1.405(4) . ?
C49 C50 1.400(4) . ?
C49 C54 1.517(4) . ?
C50 C51 1.378(5) . ?
C50 H50 0.9500 . ?
C51 C52 1.374(5) . ?
C51 H51 0.9500 . ?
C52 C53 1.391(4) . ?
C52 H52 0.9500 . ?
C53 C57 1.519(5) . ?
C54 C55 1.509(5) . ?
C54 C56 1.518(5) . ?
C54 H54 1.0000 . ?
C55 H55A 0.9800 . ?
C55 H55B 0.9800 . ?
C55 H55C 0.9800 . ?
C56 H56A 0.9800 . ?
C56 H56B 0.9800 . ?
C56 H56C 0.9800 . ?
C57 C58 1.524(5) . ?
C57 C59 1.534(5) . ?
C57 H57 1.0000 . ?
C58 H58A 0.9800 . ?
C58 H58B 0.9800 . ?
C58 H58C 0.9800 . ?
C59 H59A 0.9800 . ?
C59 H59B 0.9800 . ?
C59 H59C 0.9800 . ?
O61 C96B 1.392(11) . ?
O61 B62 1.491(4) . ?
O61 C96A 1.494(5) . ?
B62 C63 1.663(5) . ?
B62 C85 1.664(5) . ?
B62 C74 1.667(5) . ?
C63 C68 1.390(4) . ?
C63 C64 1.398(4) . ?
C64 F69 1.350(4) . ?
C64 C65 1.372(5) . ?
C65 F70 1.340(4) . ?
C65 C66 1.381(5) . ?
C66 F71 1.344(4) . ?
C66 C67 1.366(5) . ?
C67 F72 1.348(4) . ?
C67 C68 1.383(5) . ?
C68 F73 1.363(3) . ?
C74 C79 1.384(4) . ?
C74 C75 1.388(4) . ?
C75 F80 1.352(4) . ?
C75 C76 1.373(5) . ?
C76 F81 1.338(4) . ?
C76 C77 1.379(5) . ?
C77 F82 1.338(4) . ?
C77 C78 1.370(5) . ?
C78 F83 1.346(4) . ?
C78 C79 1.385(5) . ?
C79 F84 1.354(4) . ?
C85 C90 1.377(4) . ?
C85 C86 1.397(5) . ?
C86 F91 1.345(4) . ?
C86 C87 1.371(5) . ?
C87 F92 1.346(4) . ?
C87 C88 1.365(6) . ?
C88 F93 1.338(4) . ?
C88 C89 1.374(5) . ?
C89 F94 1.344(4) . ?
C89 C90 1.372(5) . ?
C90 F95 1.374(3) . ?
C96A C97A 1.521(6) . ?
C96A H96A 0.9900 . ?
C96A H96B 0.9900 . ?
C97A C98A 1.533(6) . ?
C97A H97A 0.9900 . ?
C97A H97B 0.9900 . ?
C98A C99A 1.518(6) . ?
C98A H98A 0.9900 . ?
C98A H98B 0.9900 . ?
C99A H99A 0.9900 . ?
C99A H99B 0.9900 . ?
C96B C97B 1.524(12) . ?
C96B H96C 0.9900 . ?
C96B H96D 0.9900 . ?
C97B C98B 1.538(12) . ?
C97B H97C 0.9900 . ?
C97B H97D 0.9900 . ?
C98B C99B 1.526(13) . ?
C98B H98C 0.9900 . ?
C98B H98D 0.9900 . ?
C99B H99C 0.9900 . ?
C99B H99D 0.9900 . ?
C100 C105 1.382(5) . ?
C100 C101 1.401(5) . ?
C101 C102 1.380(5) . ?
C101 H101 0.9500 . ?
C102 C103 1.376(6) . ?
C102 H102 0.9500 . ?
C103 C104 1.373(6) . ?
C103 H103 0.9500 . ?
C104 C105 1.384(5) . ?
C104 H104 0.9500 . ?
C105 H105 0.9500 . ?
C106 C111 1.384(5) . ?
C106 C107 1.393(5) . ?
C107 C108 1.371(6) . ?
C107 H107 0.9500 . ?
C108 C109 1.362(7) . ?
C108 H108 0.9500 . ?
C109 C110 1.377(7) . ?
C109 H109 0.9500 . ?
C110 C111 1.368(6) . ?
C110 H110 0.9500 . ?
C111 H111 0.9500 . ?

loop_
_geom_torsion_atom_site_label_1
_geom_torsion_atom_site_label_2
_geom_torsion_atom_site_label_3
_geom_torsion_atom_site_label_4
_geom_torsion
_geom_torsion_site_symmetry_1
_geom_torsion_site_symmetry_2
_geom_torsion_site_symmetry_3
_geom_torsion_site_symmetry_4
_geom_torsion_publ_flag
C5A O1A C2A C3A 32.3(7) . . . . ?
Ba1 O1A C2A C3A -143.1(6) . . . . ?
O1A C2A C3A C4A -34.7(9) . . . . ?
C2A C3A C4A C5A 24.5(9) . . . . ?
C2A O1A C5A C4A -16.4(4) . . . . ?
Ba1 O1A C5A C4A 159.5(2) . . . . ?
C3A C4A C5A O1A -5.6(7) . . . . ?
C5B O1B C2B C3B -7.4(5) . . . . ?
Ba1 O1B C2B C3B 177.2(3) . . . . ?
O1B C2B C3B C4B 28.0(6) . . . . ?
C2B C3B C4B C5B -36.7(6) . . . . ?
C2B O1B C5B C4B -16.4(4) . . . . ?
Ba1 O1B C5B C4B 159.5(2) . . . . ?
C3B C4B C5B O1B 33.0(5) . . . . ?
C24 N11 C12 C13 -102.5(3) . . . . ?
Ba1 N11 C12 C13 92.3(3) . . . . ?
C24 N11 C12 C17 79.2(4) . . . . ?
Ba1 N11 C12 C17 -86.0(3) . . . . ?
C17 C12 C13 C14 -2.6(5) . . . . ?
N11 C12 C13 C14 179.1(3) . . . . ?
C17 C12 C13 C18 -179.7(3) . . . . ?
N11 C12 C13 C18 2.0(4) . . . . ?
C12 C13 C14 C15 1.8(5) . . . . ?
C18 C13 C14 C15 179.0(4) . . . . ?
C13 C14 C15 C16 0.0(6) . . . . ?
C14 C15 C16 C17 -1.0(7) . . . . ?
C15 C16 C17 C12 0.2(6) . . . . ?
C15 C16 C17 C21 -177.6(4) . . . . ?
C13 C12 C17 C16 1.7(5) . . . . ?
N11 C12 C17 C16 179.9(3) . . . . ?
C13 C12 C17 C21 179.4(3) . . . . ?
N11 C12 C17 C21 -2.4(5) . . . . ?
C14 C13 C18 C20 -80.9(4) . . . . ?
C12 C13 C18 C20 96.2(4) . . . . ?
C14 C13 C18 C19 41.7(4) . . . . ?
C12 C13 C18 C19 -141.2(3) . . . . ?
C16 C17 C21 C23 64.8(4) . . . . ?
C12 C17 C21 C23 -112.8(4) . . . . ?
C16 C17 C21 C22 -58.5(4) . . . . ?
C12 C17 C21 C22 123.9(3) . . . . ?
C12 N11 C24 C25 172.4(3) . . . . ?
Ba1 N11 C24 C25 -23.8(4) . . . . ?
N11 C24 C25 C26 177.6(3) . . . . ?
N11 C24 C25 C30 -10.2(5) . . . . ?
C30 C25 C26 C27 -2.1(4) . . . . ?
C24 C25 C26 C27 170.9(3) . . . . ?
C25 C26 C27 C28 -1.4(5) . . . . ?
C25 C26 C27 C32 179.2(3) . . . . ?
C26 C27 C28 C29 2.6(5) . . . . ?
C32 C27 C28 C29 -178.0(3) . . . . ?
C27 C28 C29 C30 -0.3(5) . . . . ?
C27 C28 C29 C36 -177.5(3) . . . . ?
C26 C25 C30 N31 -178.8(3) . . . . ?
C24 C25 C30 N31 9.1(5) . . . . ?
C26 C25 C30 C29 4.3(4) . . . . ?
C24 C25 C30 C29 -167.8(3) . . . . ?
C28 C29 C30 N31 179.3(3) . . . . ?
C36 C29 C30 N31 -2.8(3) . . . . ?
C28 C29 C30 C25 -3.2(4) . . . . ?
C36 C29 C30 C25 174.6(2) . . . . ?
C25 C30 N31 C41 -174.9(3) . . . . ?
C29 C30 N31 C41 2.2(3) . . . . ?
C25 C30 N31 Ba1 27.2(4) . . . . ?
C29 C30 N31 Ba1 -155.73(18) . . . . ?
C28 C27 C32 C33B -127.6(8) . . . . ?
C26 C27 C32 C33B 51.7(9) . . . . ?
C28 C27 C32 C35A 57.0(6) . . . . ?
C26 C27 C32 C35A -123.7(5) . . . . ?
C28 C27 C32 C33A -178.5(4) . . . . ?
C26 C27 C32 C33A 0.8(5) . . . . ?
C28 C27 C32 C34B 6.8(7) . . . . ?
C26 C27 C32 C34B -173.8(6) . . . . ?
C28 C27 C32 C34A -65.8(5) . . . . ?
C26 C27 C32 C34A 113.6(4) . . . . ?
C28 C27 C32 C35B 109.0(7) . . . . ?
C26 C27 C32 C35B -71.7(7) . . . . ?
C28 C29 C36 C37 2.2(6) . . . . ?
C30 C29 C36 C37 -175.3(3) . . . . ?
C28 C29 C36 C41 179.8(3) . . . . ?
C30 C29 C36 C41 2.2(3) . . . . ?
C41 C36 C37 C38 0.6(4) . . . . ?
C29 C36 C37 C38 177.8(3) . . . . ?
C36 C37 C38 C39 0.2(4) . . . . ?
C36 C37 C38 C42 -175.4(3) . . . . ?
C37 C38 C39 C40 -0.2(5) . . . . ?
C42 C38 C39 C40 175.3(3) . . . . ?
C38 C39 C40 C41 -0.4(4) . . . . ?
C38 C39 C40 C46 -174.1(3) . . . . ?
C30 N31 C41 C40 177.1(3) . . . . ?
Ba1 N31 C41 C40 -25.6(4) . . . . ?
C30 N31 C41 C36 -0.7(3) . . . . ?
Ba1 N31 C41 C36 156.59(18) . . . . ?
C39 C40 C41 N31 -176.6(3) . . . . ?
C46 C40 C41 N31 -3.7(5) . . . . ?
C39 C40 C41 C36 1.1(4) . . . . ?
C46 C40 C41 C36 174.0(3) . . . . ?
C37 C36 C41 N31 176.8(3) . . . . ?
C29 C36 C41 N31 -1.0(3) . . . . ?
C37 C36 C41 C40 -1.2(4) . . . . ?
C29 C36 C41 C40 -179.1(2) . . . . ?
C39 C38 C42 C44 140.1(4) . . . . ?
C37 C38 C42 C44 -44.6(5) . . . . ?
C39 C38 C42 C45 19.8(5) . . . . ?
C37 C38 C42 C45 -164.9(4) . . . . ?
C39 C38 C42 C43 -100.7(4) . . . . ?
C37 C38 C42 C43 74.6(4) . . . . ?
C39 C40 C46 N47 -179.2(3) . . . . ?
C41 C40 C46 N47 7.8(5) . . . . ?
C40 C46 N47 C48 -168.8(3) . . . . ?
C40 C46 N47 Ba1 17.8(4) . . . . ?
C46 N47 C48 C49 -105.2(3) . . . . ?
Ba1 N47 C48 C49 69.1(3) . . . . ?
C46 N47 C48 C53 76.6(3) . . . . ?
Ba1 N47 C48 C53 -109.1(2) . . . . ?
C53 C48 C49 C50 -2.3(5) . . . . ?
N47 C48 C49 C50 179.5(3) . . . . ?
C53 C48 C49 C54 -179.9(3) . . . . ?
N47 C48 C49 C54 1.9(4) . . . . ?
C48 C49 C50 C51 0.8(5) . . . . ?
C54 C49 C50 C51 178.4(3) . . . . ?
C49 C50 C51 C52 0.5(6) . . . . ?
C50 C51 C52 C53 -0.4(6) . . . . ?
C51 C52 C53 C48 -1.0(5) . . . . ?
C51 C52 C53 C57 177.4(3) . . . . ?
C49 C48 C53 C52 2.4(5) . . . . ?
N47 C48 C53 C52 -179.4(3) . . . . ?
C49 C48 C53 C57 -176.0(3) . . . . ?
N47 C48 C53 C57 2.3(4) . . . . ?
C50 C49 C54 C55 -75.9(4) . . . . ?
C48 C49 C54 C55 101.6(4) . . . . ?
C50 C49 C54 C56 48.7(4) . . . . ?
C48 C49 C54 C56 -133.8(3) . . . . ?
C52 C53 C57 C58 -38.6(4) . . . . ?
C48 C53 C57 C58 139.7(3) . . . . ?
C52 C53 C57 C59 84.8(4) . . . . ?
C48 C53 C57 C59 -96.9(4) . . . . ?
C96B O61 B62 C63 -108.2(6) . . . . ?
C96A O61 B62 C63 -74.8(3) . . . . ?
Ba1 O61 B62 C63 54.0(3) . . . . ?
C96B O61 B62 C85 135.9(6) . . . . ?
C96A O61 B62 C85 169.4(3) . . . . ?
Ba1 O61 B62 C85 -61.8(3) . . . . ?
C96B O61 B62 C74 15.9(7) . . . . ?
C96A O61 B62 C74 49.3(3) . . . . ?
Ba1 O61 B62 C74 178.13(17) . . . . ?
O61 B62 C63 C68 3.7(4) . . . . ?
C85 B62 C63 C68 122.1(3) . . . . ?
C74 B62 C63 C68 -118.3(3) . . . . ?
O61 B62 C63 C64 -177.3(3) . . . . ?
C85 B62 C63 C64 -58.9(4) . . . . ?
C74 B62 C63 C64 60.7(4) . . . . ?
C68 C63 C64 F69 -179.4(3) . . . . ?
B62 C63 C64 F69 1.5(5) . . . . ?
C68 C63 C64 C65 2.5(5) . . . . ?
B62 C63 C64 C65 -176.7(3) . . . . ?
F69 C64 C65 F70 2.3(5) . . . . ?
C63 C64 C65 F70 -179.5(3) . . . . ?
F69 C64 C65 C66 -176.6(3) . . . . ?
C63 C64 C65 C66 1.6(6) . . . . ?
F70 C65 C66 F71 -1.0(5) . . . . ?
C64 C65 C66 F71 177.9(3) . . . . ?
F70 C65 C66 C67 178.3(3) . . . . ?
C64 C65 C66 C67 -2.8(5) . . . . ?
F71 C66 C67 F72 -0.4(5) . . . . ?
C65 C66 C67 F72 -179.7(3) . . . . ?
F71 C66 C67 C68 179.2(3) . . . . ?
C65 C66 C67 C68 -0.2(5) . . . . ?
F72 C67 C68 F73 4.0(5) . . . . ?
C66 C67 C68 F73 -175.5(3) . . . . ?
F72 C67 C68 C63 -175.7(3) . . . . ?
C66 C67 C68 C63 4.8(5) . . . . ?
C64 C63 C68 F73 174.7(3) . . . . ?
B62 C63 C68 F73 -6.3(5) . . . . ?
C64 C63 C68 C67 -5.7(5) . . . . ?
B62 C63 C68 C67 173.4(3) . . . . ?
C67 C68 F73 Ba1 139.1(2) . . . . ?
C63 C68 F73 Ba1 -41.2(4) . . . . ?
O61 B62 C74 C79 -115.1(3) . . . . ?
C63 B62 C74 C79 8.7(4) . . . . ?
C85 B62 C74 C79 125.3(3) . . . . ?
O61 B62 C74 C75 63.5(4) . . . . ?
C63 B62 C74 C75 -172.7(3) . . . . ?
C85 B62 C74 C75 -56.1(3) . . . . ?
C79 C74 C75 F80 -179.4(3) . . . . ?
B62 C74 C75 F80 1.8(4) . . . . ?
C79 C74 C75 C76 -1.8(5) . . . . ?
B62 C74 C75 C76 179.4(3) . . . . ?
F80 C75 C76 F81 -1.4(5) . . . . ?
C74 C75 C76 F81 -179.0(3) . . . . ?
F80 C75 C76 C77 179.0(3) . . . . ?
C74 C75 C76 C77 1.4(6) . . . . ?
F81 C76 C77 F82 0.1(6) . . . . ?
C75 C76 C77 F82 179.7(3) . . . . ?
F81 C76 C77 C78 -179.7(3) . . . . ?
C75 C76 C77 C78 0.0(5) . . . . ?
F82 C77 C78 F83 0.6(5) . . . . ?
C76 C77 C78 F83 -179.6(3) . . . . ?
F82 C77 C78 C79 179.6(3) . . . . ?
C76 C77 C78 C79 -0.6(5) . . . . ?
C75 C74 C79 F84 -178.0(3) . . . . ?
B62 C74 C79 F84 0.7(5) . . . . ?
C75 C74 C79 C78 1.1(4) . . . . ?
B62 C74 C79 C78 179.7(3) . . . . ?
F83 C78 C79 F84 -1.8(4) . . . . ?
C77 C78 C79 F84 179.2(3) . . . . ?
F83 C78 C79 C74 179.1(3) . . . . ?
C77 C78 C79 C74 0.1(5) . . . . ?
O61 B62 C85 C90 47.4(4) . . . . ?
C63 B62 C85 C90 -72.5(3) . . . . ?
C74 B62 C85 C90 166.5(3) . . . . ?
O61 B62 C85 C86 -136.5(3) . . . . ?
C63 B62 C85 C86 103.6(4) . . . . ?
C74 B62 C85 C86 -17.4(4) . . . . ?
C90 C85 C86 F91 177.3(3) . . . . ?
B62 C85 C86 F91 0.8(6) . . . . ?
C90 C85 C86 C87 -1.5(6) . . . . ?
B62 C85 C86 C87 -177.9(4) . . . . ?
F91 C86 C87 F92 1.1(7) . . . . ?
C85 C86 C87 F92 179.9(4) . . . . ?
F91 C86 C87 C88 -179.1(4) . . . . ?
C85 C86 C87 C88 -0.3(8) . . . . ?
F92 C87 C88 F93 0.0(8) . . . . ?
C86 C87 C88 F93 -179.8(4) . . . . ?
F92 C87 C88 C89 -178.8(4) . . . . ?
C86 C87 C88 C89 1.4(8) . . . . ?
F93 C88 C89 F94 1.1(6) . . . . ?
C87 C88 C89 F94 179.9(4) . . . . ?
F93 C88 C89 C90 -179.4(4) . . . . ?
C87 C88 C89 C90 -0.6(7) . . . . ?
F94 C89 C90 F95 -2.8(5) . . . . ?
C88 C89 C90 F95 177.7(3) . . . . ?
F94 C89 C90 C85 178.0(3) . . . . ?
C88 C89 C90 C85 -1.5(6) . . . . ?
C86 C85 C90 C89 2.4(5) . . . . ?
B62 C85 C90 C89 179.0(3) . . . . ?
C86 C85 C90 F95 -176.7(3) . . . . ?
B62 C85 C90 F95 -0.1(4) . . . . ?
C89 C90 F95 Ba1 127.5(3) . . . . ?
C85 C90 F95 Ba1 -53.3(4) . . . . ?
B62 O61 C96A C97A -114.8(4) . . . . ?
Ba1 O61 C96A C97A 99.9(3) . . . . ?
O61 C96A C97A C98A 175.6(3) . . . . ?
C96A C97A C98A C99A -81.0(5) . . . . ?
C97A C98A C99A P1 -168.1(3) . . . . ?
C106 P1 C99A C98A 173.0(3) . . . . ?
C100 P1 C99A C98A -81.5(4) . . . . ?
B62 O61 C96B C97B 75.0(9) . . . . ?
Ba1 O61 C96B C97B -92.1(8) . . . . ?
O61 C96B C97B C98B -171.1(8) . . . . ?
C96B C97B C98B C99B 90.5(12) . . . . ?
C97B C98B C99B P1 175.0(8) . . . . ?
C106 P1 C100 C105 4.0(3) . . . . ?
C99A P1 C100 C105 -103.7(3) . . . . ?
C99B P1 C100 C105 -96.8(4) . . . . ?
C106 P1 C100 C101 -172.1(2) . . . . ?
C99A P1 C100 C101 80.2(3) . . . . ?
C99B P1 C100 C101 87.1(4) . . . . ?
C105 C100 C101 C102 1.2(5) . . . . ?
P1 C100 C101 C102 177.6(3) . . . . ?
C100 C101 C102 C103 -1.5(5) . . . . ?
C101 C102 C103 C104 0.5(6) . . . . ?
C102 C103 C104 C105 0.9(6) . . . . ?
C101 C100 C105 C104 0.1(5) . . . . ?
P1 C100 C105 C104 -176.0(3) . . . . ?
C103 C104 C105 C100 -1.2(6) . . . . ?
C99A P1 C106 C111 14.7(4) . . . . ?
C100 P1 C106 C111 -93.9(4) . . . . ?
C99B P1 C106 C111 1.4(6) . . . . ?
C99A P1 C106 C107 -164.8(3) . . . . ?
C100 P1 C106 C107 86.6(3) . . . . ?
C99B P1 C106 C107 -178.1(5) . . . . ?
C111 C106 C107 C108 1.4(6) . . . . ?
P1 C106 C107 C108 -179.1(3) . . . . ?
C106 C107 C108 C109 -1.6(7) . . . . ?
C107 C108 C109 C110 -0.5(9) . . . . ?
C108 C109 C110 C111 2.7(10) . . . . ?
C109 C110 C111 C106 -2.9(10) . . . . ?
C107 C106 C111 C110 0.9(7) . . . . ?
P1 C106 C111 C110 -178.6(5) . . . . ?
